data_7215589
loop_
_publ_author_name
'Deifel, Nicholas P.'
'Cahill, Christopher L.'

_publ_section_title
;
 The uranyl tetrachloride anion as a tecton in the assembly of U(VI)
 hybrid materials
;
_journal_issue 12
_journal_name_full CrystEngComm
_journal_page_first 2739
_journal_paper_doi 10.1039/b911470j
_journal_volume 11
_journal_year 2009
_chemical_formula_moiety 'U O2 Cl4, N2 C10 H10'
_chemical_formula_sum 'C10 H10 Cl4 N2 O2 U'
_chemical_formula_weight 570.03
_chemical_name_systematic
; 
 ? 
;
_space_group_IT_number 2
_symmetry_cell_setting triclinic
_symmetry_space_group_name_Hall '-P 1'
_symmetry_space_group_name_H-M 'P -1'
_atom_sites_solution_hydrogens difmap
_atom_sites_solution_primary direct
_atom_sites_solution_secondary difmap
_audit_creation_method SHELXL-97
_cell_angle_alpha 66.002(1)
_cell_angle_beta 87.096(1)
_cell_angle_gamma 64.555(1)
_cell_formula_units_Z 2
_cell_length_a 8.9680(3)
_cell_length_b 9.9186(3)
_cell_length_c 10.4833(3)
_cell_measurement_reflns_used 9953
_cell_measurement_temperature 296(2)
_cell_measurement_theta_max 59.1
_cell_measurement_theta_min 5.4
_cell_volume 760.50(4)
_computing_structure_refinement 'SHELXL-97 (Sheldrick, 2008)'
_computing_structure_solution 'SHELXS-97 (Sheldrick, 2008)'
_diffrn_ambient_temperature 296(2)
_diffrn_measured_fraction_theta_full 0.983
_diffrn_measured_fraction_theta_max 0.968
_diffrn_measurement_device_type 'Bruker D8 with ApexII detector'
_diffrn_measurement_method 'omega and phi scans'
_diffrn_radiation_monochromator graphite
_diffrn_radiation_source 'ImuS sealed tube'
_diffrn_radiation_type CuK\a
_diffrn_radiation_wavelength 1.54178
_diffrn_reflns_av_R_equivalents 0.0427
_diffrn_reflns_av_sigmaI/netI 0.0232
_diffrn_reflns_limit_h_max 9
_diffrn_reflns_limit_h_min -9
_diffrn_reflns_limit_k_max 11
_diffrn_reflns_limit_k_min -10
_diffrn_reflns_limit_l_max 11
_diffrn_reflns_limit_l_min -11
_diffrn_reflns_number 16701
_diffrn_reflns_theta_full 55.00
_diffrn_reflns_theta_max 59.11
_diffrn_reflns_theta_min 4.67
_exptl_absorpt_coefficient_mu 36.507
_exptl_absorpt_correction_T_max 0.7116
_exptl_absorpt_correction_T_min 0.1377
_exptl_absorpt_correction_type multi-scan
_exptl_absorpt_process_details sadabs
_exptl_crystal_colour colorless
_exptl_crystal_density_diffrn 2.489
_exptl_crystal_density_method 'not measured'
_exptl_crystal_description 'triangular plate'
_exptl_crystal_F_000 520
_exptl_crystal_size_max 0.09
_exptl_crystal_size_mid 0.08
_exptl_crystal_size_min 0.01
_refine_diff_density_max 1.259
_refine_diff_density_min -0.770
_refine_diff_density_rms 0.122
_refine_ls_extinction_method none
_refine_ls_goodness_of_fit_ref 1.061
_refine_ls_hydrogen_treatment refall
_refine_ls_matrix_type full
_refine_ls_number_parameters 215
_refine_ls_number_reflns 2119
_refine_ls_number_restraints 0
_refine_ls_restrained_S_all 1.061
_refine_ls_R_factor_all 0.0212
_refine_ls_R_factor_gt 0.0199
_refine_ls_shift/su_max 0.024
_refine_ls_shift/su_mean 0.002
_refine_ls_structure_factor_coef Fsqd
_refine_ls_weighting_details 'calc w=1/[\s^2^(Fo^2^)+(0.0387P)^2^+0.3272P] where P=(Fo^2^+2Fc^2^)/3'
_refine_ls_weighting_scheme calc
_refine_ls_wR_factor_gt 0.0538
_refine_ls_wR_factor_ref 0.0587
_reflns_number_gt 1933
_reflns_number_total 2119
_reflns_threshold_expression >2sigma(I)
_cod_data_source_file b911470j1.cif
_cod_data_source_block RT_double_cell
_cod_database_code 7215589

loop_
_symmetry_equiv_pos_as_xyz
'x, y, z'
'-x, -y, -z'

loop_
_atom_site_label
_atom_site_type_symbol
_atom_site_fract_x
_atom_site_fract_y
_atom_site_fract_z
_atom_site_U_iso_or_equiv
_atom_site_adp_type
_atom_site_occupancy
_atom_site_symmetry_multiplicity
_atom_site_calc_flag
_atom_site_refinement_flags
U1 U 0.0000 0.5000 0.5000 0.03231(11) Uani 1 2 d S
U2 U 0.0000 0.0000 0.0000 0.03202(11) Uani 1 2 d S
O1 O 0.0914(4) 0.6271(4) 0.4000(4) 0.0553(9) Uani 1 1 d .
O2 O -0.0380(4) -0.1740(4) 0.0788(4) 0.0500(8) Uani 1 1 d .
N2 N -0.7381(6) 0.8082(7) -0.5368(6) 0.0496(12) Uani 1 1 d .
N1 N -0.2395(7) 0.6476(7) 0.0432(6) 0.0552(13) Uani 1 1 d .
Cl1 Cl 0.30195(16) 0.27889(16) 0.64918(15) 0.0518(3) Uani 1 1 d .
Cl2 Cl 0.04538(16) 0.36925(15) 0.31462(13) 0.0614(3) Uani 1 1 d .
Cl3 Cl -0.06601(16) 0.07243(16) 0.22177(12) 0.0581(3) Uani 1 1 d .
Cl4 Cl -0.31820(15) 0.18317(16) -0.12347(15) 0.0502(3) Uani 1 1 d .
C1 C -0.2313(9) 0.5201(8) 0.0215(7) 0.0647(17) Uani 1 1 d .
C2 C -0.3259(8) 0.5501(7) -0.0926(7) 0.0581(15) Uani 1 1 d .
C3 C -0.4307(6) 0.7118(6) -0.1879(6) 0.0378(11) Uani 1 1 d .
C4 C -0.4345(7) 0.8368(7) -0.1589(7) 0.0483(13) Uani 1 1 d .
C5 C -0.3384(8) 0.8035(8) -0.0430(7) 0.0522(15) Uani 1 1 d .
C6 C -0.5352(6) 0.7468(6) -0.3138(6) 0.0373(11) Uani 1 1 d .
C7 C -0.5420(8) 0.6184(8) -0.3343(7) 0.0525(14) Uani 1 1 d .
C8 C -0.6454(8) 0.6537(8) -0.4453(7) 0.0551(15) Uani 1 1 d .
C9 C -0.7326(8) 0.9333(8) -0.5239(7) 0.0545(15) Uani 1 1 d .
C10 C -0.6328(7) 0.9075(7) -0.4148(6) 0.0478(13) Uani 1 1 d .
H2N H -0.816(8) 0.836(7) -0.603(7) 0.074(19) Uiso 1 1 d .
H1N H -0.171(7) 0.619(6) 0.106(6) 0.048(15) Uiso 1 1 d .
H1 H -0.154(6) 0.412(6) 0.073(6) 0.092(17) Uiso 1 1 d .
H2 H -0.303(6) 0.465(7) -0.112(5) 0.088(18) Uiso 1 1 d .
H4 H -0.511(8) 0.945(8) -0.224(6) 0.08(2) Uiso 1 1 d .
H5 H -0.328(7) 0.882(7) -0.007(6) 0.065(17) Uiso 1 1 d .
H7 H -0.474(7) 0.500(7) -0.254(6) 0.09(2) Uiso 1 1 d .
H8 H -0.655(7) 0.576(7) -0.469(6) 0.08(2) Uiso 1 1 d .
H9 H -0.790(7) 1.016(8) -0.599(6) 0.094(19) Uiso 1 1 d .
H10 H -0.625(7) 0.990(8) -0.385(6) 0.11(2) Uiso 1 1 d .

loop_
_atom_site_aniso_label
_atom_site_aniso_U_11
_atom_site_aniso_U_22
_atom_site_aniso_U_33
_atom_site_aniso_U_23
_atom_site_aniso_U_13
_atom_site_aniso_U_12
U1 0.03347(16) 0.02861(17) 0.03021(16) -0.00741(11) -0.00557(10) -0.01367(12)
U2 0.03149(15) 0.02863(17) 0.03045(16) -0.00702(11) -0.00355(10) -0.01318(12)
O1 0.0566(19) 0.057(2) 0.0472(17) -0.0067(14) -0.0079(14) -0.0343(17)
O2 0.0527(18) 0.0424(18) 0.0500(17) -0.0088(13) -0.0071(13) -0.0258(15)
N2 0.045(2) 0.052(3) 0.042(2) -0.014(2) -0.0129(19) -0.018(2)
N1 0.059(3) 0.063(3) 0.045(3) -0.021(2) -0.012(2) -0.028(3)
Cl1 0.0400(6) 0.0381(6) 0.0581(7) -0.0127(5) -0.0155(5) -0.0060(5)
Cl2 0.0638(7) 0.0533(7) 0.0541(7) -0.0313(6) -0.0124(5) -0.0051(5)
Cl3 0.0566(6) 0.0628(8) 0.0459(6) -0.0289(6) 0.0007(4) -0.0131(6)
Cl4 0.0347(5) 0.0405(6) 0.0591(7) -0.0125(5) -0.0101(4) -0.0094(5)
C1 0.073(4) 0.041(3) 0.055(3) -0.005(3) -0.025(3) -0.015(3)
C2 0.070(4) 0.036(3) 0.061(3) -0.017(2) -0.016(3) -0.018(3)
C3 0.037(2) 0.036(3) 0.034(2) -0.010(2) -0.0016(17) -0.014(2)
C4 0.047(3) 0.041(3) 0.052(3) -0.018(2) -0.006(2) -0.016(2)
C5 0.056(3) 0.045(4) 0.055(3) -0.023(3) -0.002(3) -0.021(3)
C6 0.034(2) 0.037(3) 0.039(2) -0.015(2) 0.0031(16) -0.015(2)
C7 0.053(3) 0.038(3) 0.057(3) -0.012(3) -0.012(2) -0.017(3)
C8 0.059(3) 0.049(4) 0.058(3) -0.022(3) -0.009(3) -0.024(3)
C9 0.057(3) 0.047(3) 0.045(3) -0.010(3) -0.007(2) -0.019(3)
C10 0.051(3) 0.038(3) 0.042(3) -0.010(2) -0.005(2) -0.014(2)

loop_
_atom_type_symbol
_atom_type_description
_atom_type_scat_dispersion_real
_atom_type_scat_dispersion_imag
_atom_type_scat_source
C C 0.0181 0.0091 'International Tables Vol C Tables 4.2.6.8 and 6.1.1.4'
H H 0.0000 0.0000 'International Tables Vol C Tables 4.2.6.8 and 6.1.1.4'
N N 0.0311 0.0180 'International Tables Vol C Tables 4.2.6.8 and 6.1.1.4'
O O 0.0492 0.0322 'International Tables Vol C Tables 4.2.6.8 and 6.1.1.4'
Cl Cl 0.3639 0.7018 'International Tables Vol C Tables 4.2.6.8 and 6.1.1.4'
U U -4.3638 13.4090 'International Tables Vol C Tables 4.2.6.8 and 6.1.1.4'

loop_
_geom_angle_atom_site_label_1
_geom_angle_atom_site_label_2
_geom_angle_atom_site_label_3
_geom_angle
_geom_angle_site_symmetry_1
_geom_angle_site_symmetry_3
O1 U1 O1 180.00(15) . 2_566
O1 U1 Cl1 87.96(11) . .
O1 U1 Cl1 92.04(11) 2_566 .
O1 U1 Cl1 92.04(11) . 2_566
O1 U1 Cl1 87.96(11) 2_566 2_566
Cl1 U1 Cl1 180.0 . 2_566
O1 U1 Cl2 89.45(11) . 2_566
O1 U1 Cl2 90.54(11) 2_566 2_566
Cl1 U1 Cl2 87.50(4) . 2_566
Cl1 U1 Cl2 92.50(4) 2_566 2_566
O1 U1 Cl2 90.55(11) . .
O1 U1 Cl2 89.46(11) 2_566 .
Cl1 U1 Cl2 92.50(4) . .
Cl1 U1 Cl2 87.50(4) 2_566 .
Cl2 U1 Cl2 180.0 2_566 .
O2 U2 O2 180.0 2 .
O2 U2 Cl4 90.49(11) 2 .
O2 U2 Cl4 89.51(11) . .
O2 U2 Cl4 89.51(11) 2 2
O2 U2 Cl4 90.49(11) . 2
Cl4 U2 Cl4 180.0 . 2
O2 U2 Cl3 92.91(11) 2 2
O2 U2 Cl3 87.09(11) . 2
Cl4 U2 Cl3 87.46(4) . 2
Cl4 U2 Cl3 92.54(4) 2 2
O2 U2 Cl3 87.09(11) 2 .
O2 U2 Cl3 92.91(11) . .
Cl4 U2 Cl3 92.54(4) . .
Cl4 U2 Cl3 87.46(4) 2 .
Cl3 U2 Cl3 180.0 2 .
C8 N2 C9 121.4(6) . .
C8 N2 H2N 123(4) . .
C9 N2 H2N 115(4) . .
C5 N1 C1 122.4(6) . .
C5 N1 H1N 125(4) . .
C1 N1 H1N 112(4) . .
N1 C1 C2 119.5(6) . .
N1 C1 H1 123(3) . .
C2 C1 H1 117(3) . .
C1 C2 C3 120.7(6) . .
C1 C2 H2 117(3) . .
C3 C2 H2 122(3) . .
C4 C3 C2 117.0(5) . .
C4 C3 C6 121.7(6) . .
C2 C3 C6 121.3(5) . .
C5 C4 C3 121.3(6) . .
C5 C4 H4 124(4) . .
C3 C4 H4 115(4) . .
N1 C5 C4 119.2(6) . .
N1 C5 H5 110(3) . .
C4 C5 H5 130(3) . .
C10 C6 C7 117.1(5) . .
C10 C6 C3 122.0(5) . .
C7 C6 C3 120.9(6) . .
C8 C7 C6 119.8(6) . .
C8 C7 H7 124(3) . .
C6 C7 H7 116(3) . .
N2 C8 C7 120.9(6) . .
N2 C8 H8 114(4) . .
C7 C8 H8 125(4) . .
N2 C9 C10 121.0(6) . .
N2 C9 H9 104(4) . .
C10 C9 H9 134(4) . .
C9 C10 C6 119.7(5) . .
C9 C10 H10 130(3) . .
C6 C10 H10 110(3) . .

loop_
_geom_bond_atom_site_label_1
_geom_bond_atom_site_label_2
_geom_bond_distance
_geom_bond_site_symmetry_2
U1 O1 1.756(3) .
U1 O1 1.756(3) 2_566
U1 Cl1 2.6692(12) .
U1 Cl1 2.6692(12) 2_566
U1 Cl2 2.6722(11) 2_566
U1 Cl2 2.6722(11) .
U2 O2 1.759(3) 2
U2 O2 1.759(3) .
U2 Cl4 2.6694(12) .
U2 Cl4 2.6694(12) 2
U2 Cl3 2.6693(11) 2
U2 Cl3 2.6693(11) .
N2 C8 1.323(9) .
N2 C9 1.323(9) .
N2 H2N 0.88(7) .
N1 C5 1.327(9) .
N1 C1 1.345(9) .
N1 H1N 0.79(6) .
C1 C2 1.354(9) .
C1 H1 0.92(5) .
C2 C3 1.397(9) .
C2 H2 0.89(6) .
C3 C4 1.379(8) .
C3 C6 1.488(10) .
C4 C5 1.365(9) .
C4 H4 0.95(6) .
C5 H5 1.03(6) .
C6 C10 1.397(8) .
C6 C7 1.400(8) .
C7 C8 1.355(9) .
C7 H7 1.04(6) .
C8 H8 0.94(6) .
C9 C10 1.358(9) .
C9 H9 0.84(6) .
C10 H10 1.02(7) .

loop_
_geom_hbond_atom_site_label_D
_geom_hbond_atom_site_label_H
_geom_hbond_atom_site_label_A
_geom_hbond_distance_DH
_geom_hbond_distance_HA
_geom_hbond_distance_DA
_geom_hbond_angle_DHA
_geom_hbond_site_symmetry_A
N2 H2N Cl3 0.88(7) 2.51(7) 3.265(5) 144(5) 1_464
N2 H2N Cl4 0.88(7) 3.10(6) 3.543(6) 113(4) 2_464
N2 H2N O1 0.88(7) 2.53(6) 3.072(6) 120(5) 1_454
N1 H1N Cl2 0.79(6) 2.57(5) 3.245(6) 145(5) .
N1 H1N Cl1 0.79(6) 3.13(5) 3.553(6) 116(4) 2_566
N1 H1N O2 0.79(6) 2.71(6) 3.145(6) 117(4) 1_565

loop_
_geom_torsion_atom_site_label_1
_geom_torsion_atom_site_label_2
_geom_torsion_atom_site_label_3
_geom_torsion_atom_site_label_4
_geom_torsion
C5 N1 C1 C2 0.4(11)
N1 C1 C2 C3 0.4(11)
C1 C2 C3 C4 -1.0(9)
C1 C2 C3 C6 179.9(7)
C2 C3 C4 C5 0.8(9)
C6 C3 C4 C5 179.8(6)
C1 N1 C5 C4 -0.6(10)
C3 C4 C5 N1 0.0(10)
C4 C3 C6 C10 5.0(9)
C2 C3 C6 C10 -176.0(4)
C4 C3 C6 C7 -173.8(3)
C2 C3 C6 C7 5.3(9)
C10 C6 C7 C8 -2.6(9)
C3 C6 C7 C8 176.2(6)
C9 N2 C8 C7 0.5(10)
C6 C7 C8 N2 1.4(10)
C8 N2 C9 C10 -0.9(10)
N2 C9 C10 C6 -0.5(9)
C7 C6 C10 C9 2.2(8)
C3 C6 C10 C9 -176.6(6)
